data_7133703
loop_
_publ_author_name
'Hinz, Alexander'
'Winkler, Lucas'
'Sun, Xiaofei'

_publ_section_title
;
 CO reduction by calcium and ytterbium hydride complexes with a bulky
 monodentate carbazolyl ligand.
;
_journal_issue 80
_journal_name_full 'Chemical communications (Cambridge, England)'
_journal_page_first 11291
_journal_page_last 11294
_journal_paper_doi 10.1039/d4cc03714f
_journal_volume 60
_journal_year 2024
_chemical_formula_moiety 'C52 H73 Ca N O'
_chemical_formula_sum 'C52 H73 Ca N O'
_chemical_formula_weight 768.19
_space_group_crystal_system triclinic
_space_group_IT_number 2
_space_group_name_Hall '-P 1'
_space_group_name_H-M_alt 'P -1'
_atom_sites_solution_hydrogens mixed
_audit_creation_method SHELXL-2018/3
_audit_update_record
;
2022-01-29 deposited with the CCDC.	2024-09-09 downloaded from the CCDC.
;
_cell_angle_alpha 74.213(3)
_cell_angle_beta 86.447(3)
_cell_angle_gamma 76.820(3)
_cell_formula_units_Z 2
_cell_length_a 13.1101(5)
_cell_length_b 13.6268(5)
_cell_length_c 14.1886(6)
_cell_measurement_reflns_used 25104
_cell_measurement_temperature 200(2)
_cell_measurement_theta_max 29.61
_cell_measurement_theta_min 1.49
_cell_volume 2374.91(17)
_computing_cell_refinement
;
X-Area Recipe 1.33.0.0 (STOE, 2015)
;
_computing_data_collection
;
X-Area WinXpose 2.0.22.0 (STOE, 2016)
;
_computing_data_reduction
;
X-Area Integrate 1.73.0.0 (STOE, 2018)
X-Area LANA 1.72.3.0 (STOE, 2018)
;
_computing_publication_material
;
STOE & Cie GmbH, X-Area, software package for collecting single-crystal or
multi-domain crystal data on STOE area-detector diffractometers, for image 
processing, for the correction and scaling of reflection intensities and 
for outlier rejection, version 1.82, Darmstadt 2018
;
_diffrn_ambient_temperature 200(2)
_diffrn_detector 'image plate (34 cm diameter)'
_diffrn_detector_area_resol_mean 6.67
_diffrn_detector_type 'STOE Imaging Plate'
_diffrn_measured_fraction_theta_full 0.994
_diffrn_measured_fraction_theta_max 0.995
_diffrn_measurement_details ' 218 frames, detector distance = 100 mm'
_diffrn_measurement_device '2-circle diffractometer'
_diffrn_measurement_device_type 'STOE IPDS II'
_diffrn_measurement_method 'rotation method, \w scans'
_diffrn_radiation_collimation '0.5 mm diameter, monocapillary'
_diffrn_radiation_monochromator 'plane graphite'
_diffrn_radiation_polarisn_norm 0
_diffrn_radiation_probe x-ray
_diffrn_radiation_type MoK\a
_diffrn_radiation_wavelength 0.71073
_diffrn_reflns_av_R_equivalents 0.0243
_diffrn_reflns_av_unetI/netI 0.0337
_diffrn_reflns_Laue_measured_fraction_full 0.994
_diffrn_reflns_Laue_measured_fraction_max 0.995
_diffrn_reflns_limit_h_max 17
_diffrn_reflns_limit_h_min -17
_diffrn_reflns_limit_k_max 17
_diffrn_reflns_limit_k_min -15
_diffrn_reflns_limit_l_max 18
_diffrn_reflns_limit_l_min -17
_diffrn_reflns_number 21167
_diffrn_reflns_point_group_measured_fraction_full 0.994
_diffrn_reflns_point_group_measured_fraction_max 0.995
_diffrn_reflns_theta_full 25.242
_diffrn_reflns_theta_max 27.500
_diffrn_reflns_theta_min 1.491
_diffrn_source 'sealed X-ray tube, 12 x 0.4 mm long-fine focus'
_diffrn_source_current 40
_diffrn_source_power 2.000
_diffrn_source_voltage 50
_exptl_absorpt_coefficient_mu 0.167
_exptl_absorpt_correction_T_max 1.0000
_exptl_absorpt_correction_T_min 0.9275
_exptl_absorpt_correction_type multi-scan
_exptl_absorpt_process_details
;
STOE LANA, absorption correction by scaling of reflection intensities.
J. Koziskova, F. Hahn, J. Richter, J. Kozisek, "Comparison of different
absorption corrections on the model structure of tetrakis(\m~2~-acetato)-
diaqua-di-copper(II)", Acta Chimica Slovaca, vol. 9, no. 2, 2016, pp. 136 - 140.
;
_exptl_crystal_colour yellow
_exptl_crystal_density_diffrn 1.074
_exptl_crystal_description block
_exptl_crystal_F_000 840
_exptl_crystal_size_max 0.350
_exptl_crystal_size_mid 0.250
_exptl_crystal_size_min 0.200
_refine_diff_density_max 0.398
_refine_diff_density_min -0.576
_refine_diff_density_rms 0.045
_refine_ls_extinction_method none
_refine_ls_goodness_of_fit_ref 1.063
_refine_ls_hydrogen_treatment mixed
_refine_ls_matrix_type full
_refine_ls_number_parameters 692
_refine_ls_number_reflns 10846
_refine_ls_number_restraints 985
_refine_ls_restrained_S_all 1.060
_refine_ls_R_factor_all 0.0864
_refine_ls_R_factor_gt 0.0554
_refine_ls_shift/su_max 0.000
_refine_ls_shift/su_mean 0.000
_refine_ls_structure_factor_coef Fsqd
_refine_ls_weighting_details 'w=1/[\s^2^(Fo^2^)+(0.0538P)^2^+1.4404P] where P=(Fo^2^+2Fc^2^)/3'
_refine_ls_weighting_scheme calc
_refine_ls_wR_factor_gt 0.1260
_refine_ls_wR_factor_ref 0.1450
_reflns_Friedel_coverage 0.000
_reflns_number_gt 7775
_reflns_number_total 10846
_reflns_threshold_expression 'I > 2\s(I)'
_cod_data_source_file d4cc03714f2.cif
_cod_data_source_block AH981C2
_cod_depositor_comments 'Adding full bibliography for 7133694--7133703.cif.'
_cod_database_code 7133703
_shelx_shelxl_version_number 2018/3
_shelx_space_group_comment
;
The symmetry employed for this shelxl refinement is uniquely defined
by the following loop, which should always be used as a source of
symmetry information in preference to the above space-group names.
They are only intended as comments.
;
_shelx_estimated_absorpt_t_min 0.944
_shelx_estimated_absorpt_t_max 0.967

loop_
_space_group_symop_operation_xyz
'x, y, z'
'-x, -y, -z'

loop_
_atom_site_label
_atom_site_type_symbol
_atom_site_fract_x
_atom_site_fract_y
_atom_site_fract_z
_atom_site_U_iso_or_equiv
_atom_site_adp_type
_atom_site_occupancy
_atom_site_site_symmetry_order
_atom_site_calc_flag
_atom_site_refinement_flags_posn
_atom_site_refinement_flags_adp
_atom_site_refinement_flags_occupancy
_atom_site_disorder_assembly
_atom_site_disorder_group
Ca1 Ca 0.53483(4) 0.50775(4) 0.87889(3) 0.04249(13) Uani 1 1 d . . . . .
H1 H 0.516(2) 0.406(2) 1.021(2) 0.070(9) Uiso 1 1 d . . . . .
N1 N 0.41462(12) 0.56547(12) 0.75110(11) 0.0255(3) Uani 1 1 d . . . . .
C1 C 0.33420(14) 0.65397(14) 0.73929(13) 0.0248(4) Uani 1 1 d . . . . .
C2 C 0.34260(14) 0.75880(14) 0.71776(13) 0.0269(4) Uani 1 1 d . . . . .
C3 C 0.25042(15) 0.83471(15) 0.70967(14) 0.0300(4) Uani 1 1 d . . . . .
H3 H 0.255451 0.905686 0.695873 0.036 Uiso 1 1 calc R U . . .
C4 C 0.14986(15) 0.81262(15) 0.72073(14) 0.0298(4) Uani 1 1 d . . . . .
C5 C 0.14305(15) 0.70857(15) 0.74320(14) 0.0291(4) Uani 1 1 d . . . . .
H5 H 0.076327 0.691123 0.752158 0.035 Uiso 1 1 calc R U . . .
C6 C 0.23338(14) 0.62970(14) 0.75268(13) 0.0265(4) Uani 1 1 d . . . . .
C7 C 0.25281(14) 0.51737(14) 0.77415(13) 0.0257(4) Uani 1 1 d . . . . .
C8 C 0.18950(15) 0.44477(15) 0.79528(14) 0.0287(4) Uani 1 1 d . . . . .
H8 H 0.115548 0.468236 0.796891 0.034 Uiso 1 1 calc R U . . .
C9 C 0.23335(15) 0.33826(15) 0.81407(14) 0.0288(4) Uani 1 1 d . . . . .
C10 C 0.34295(15) 0.30649(15) 0.81097(14) 0.0282(4) Uani 1 1 d . . . . .
H10 H 0.373387 0.233782 0.825145 0.034 Uiso 1 1 calc R U . . .
C11 C 0.40932(14) 0.37647(14) 0.78809(13) 0.0256(4) Uani 1 1 d . . . . .
C12 C 0.36291(14) 0.48383(14) 0.77051(13) 0.0243(4) Uani 1 1 d . . . . .
C13 C 0.44519(14) 0.79069(14) 0.69927(14) 0.0271(4) Uani 1 1 d . . . . .
C14 C 0.50697(15) 0.77189(15) 0.61950(14) 0.0307(4) Uani 1 1 d . . . . .
H14 H 0.487408 0.731273 0.581730 0.037 Uiso 1 1 calc R U . . .
C15 C 0.59650(15) 0.81158(15) 0.59449(14) 0.0311(4) Uani 1 1 d . . . . .
C16 C 0.62554(16) 0.86739(15) 0.65417(15) 0.0324(4) Uani 1 1 d . . . . .
H16 H 0.687557 0.893447 0.638695 0.039 Uiso 1 1 calc R U . . .
C17 C 0.56719(15) 0.88611(15) 0.73509(15) 0.0307(4) Uani 1 1 d . . . . .
C18 C 0.47644(15) 0.84743(15) 0.75578(14) 0.0303(4) Uani 1 1 d . . . . .
H18 H 0.434645 0.860194 0.810142 0.036 Uiso 1 1 calc R U . . .
C19 C 0.65935(18) 0.80349(18) 0.50097(16) 0.0391(5) Uani 1 1 d . . . . .
C20 C 0.6189(2) 0.7379(2) 0.4465(2) 0.0634(8) Uani 1 1 d . . . . .
H20A H 0.545502 0.769505 0.428091 0.095 Uiso 1 1 calc R U . . .
H20B H 0.624242 0.666904 0.488927 0.095 Uiso 1 1 calc R U . . .
H20C H 0.660930 0.734999 0.387301 0.095 Uiso 1 1 calc R U . . .
C21 C 0.7750(2) 0.7569(3) 0.5240(2) 0.0666(8) Uani 1 1 d . . . . .
H21A H 0.814374 0.758839 0.462818 0.100 Uiso 1 1 calc R U . . .
H21B H 0.783723 0.684270 0.563535 0.100 Uiso 1 1 calc R U . . .
H21C H 0.801243 0.797494 0.560656 0.100 Uiso 1 1 calc R U . . .
C22 C 0.6485(3) 0.9144(2) 0.43344(19) 0.0645(8) Uani 1 1 d . . . . .
H22A H 0.684387 0.911016 0.371344 0.097 Uiso 1 1 calc R U . . .
H22B H 0.680083 0.955977 0.464969 0.097 Uiso 1 1 calc R U . . .
H22C H 0.574167 0.947008 0.420880 0.097 Uiso 1 1 calc R U . . .
C23 C 0.6021(6) 0.9528(7) 0.7936(6) 0.0397(6) Uani 0.479(3) 1 d D U P A 1
C24 C 0.6596(6) 1.0336(5) 0.7308(4) 0.0491(13) Uani 0.479(3) 1 d D U P A 1
H24A H 0.724546 0.997680 0.705631 0.074 Uiso 0.479(3) 1 calc R U P A 1
H24B H 0.676191 1.076350 0.770745 0.074 Uiso 0.479(3) 1 calc R U P A 1
H24C H 0.614836 1.078568 0.675869 0.074 Uiso 0.479(3) 1 calc R U P A 1
C25 C 0.5083(6) 1.0124(7) 0.8400(7) 0.0542(18) Uani 0.479(3) 1 d D U P A 1
H25A H 0.460477 1.059692 0.788374 0.081 Uiso 0.479(3) 1 calc R U P A 1
H25B H 0.532889 1.053066 0.877634 0.081 Uiso 0.479(3) 1 calc R U P A 1
H25C H 0.471497 0.962620 0.883611 0.081 Uiso 0.479(3) 1 calc R U P A 1
C26 C 0.6746(7) 0.8785(5) 0.8737(6) 0.0620(17) Uani 0.479(3) 1 d D U P A 1
H26A H 0.737317 0.843980 0.844271 0.093 Uiso 0.479(3) 1 calc R U P A 1
H26B H 0.638460 0.825815 0.913460 0.093 Uiso 0.479(3) 1 calc R U P A 1
H26C H 0.694945 0.917736 0.915287 0.093 Uiso 0.479(3) 1 calc R U P A 1
C23B C 0.5979(9) 0.9412(10) 0.8058(9) 0.0397(6) Uani 0.283(3) 1 d D U P A 2
C24B C 0.5115(11) 1.0365(11) 0.8074(10) 0.050(3) Uani 0.283(3) 1 d D U P A 2
H24D H 0.502881 1.084702 0.741604 0.075 Uiso 0.283(3) 1 calc R U P A 2
H24E H 0.530282 1.071793 0.853287 0.075 Uiso 0.283(3) 1 calc R U P A 2
H24F H 0.445725 1.014450 0.828220 0.075 Uiso 0.283(3) 1 calc R U P A 2
C25B C 0.6092(9) 0.8693(8) 0.9108(7) 0.056(2) Uani 0.283(3) 1 d D U P A 2
H25D H 0.662723 0.805639 0.911993 0.084 Uiso 0.283(3) 1 calc R U P A 2
H25E H 0.542069 0.850679 0.932523 0.084 Uiso 0.283(3) 1 calc R U P A 2
H25F H 0.630088 0.905743 0.954647 0.084 Uiso 0.283(3) 1 calc R U P A 2
C26B C 0.7010(8) 0.9732(11) 0.7772(9) 0.063(2) Uani 0.283(3) 1 d D U P A 2
H26D H 0.756531 0.910763 0.779485 0.095 Uiso 0.283(3) 1 calc R U P A 2
H26E H 0.717529 1.009810 0.822895 0.095 Uiso 0.283(3) 1 calc R U P A 2
H26F H 0.695625 1.019638 0.710623 0.095 Uiso 0.283(3) 1 calc R U P A 2
C23C C 0.6037(9) 0.9467(10) 0.7991(9) 0.0397(6) Uani 0.238(3) 1 d D U P A 3
C24C C 0.6021(13) 1.0580(9) 0.7387(9) 0.062(3) Uani 0.238(3) 1 d D U P A 3
H24G H 0.649385 1.056402 0.682534 0.094 Uiso 0.238(3) 1 calc R U P A 3
H24H H 0.625227 1.096549 0.779314 0.094 Uiso 0.238(3) 1 calc R U P A 3
H24I H 0.530775 1.092591 0.715181 0.094 Uiso 0.238(3) 1 calc R U P A 3
C25C C 0.5336(9) 0.9542(11) 0.8886(9) 0.055(2) Uani 0.238(3) 1 d D U P A 3
H25G H 0.552095 1.004241 0.919050 0.082 Uiso 0.238(3) 1 calc R U P A 3
H25H H 0.543824 0.885317 0.935922 0.082 Uiso 0.238(3) 1 calc R U P A 3
H25I H 0.460082 0.977725 0.867951 0.082 Uiso 0.238(3) 1 calc R U P A 3
C26C C 0.7146(9) 0.8935(12) 0.8341(11) 0.059(3) Uani 0.238(3) 1 d D U P A 3
H26G H 0.716025 0.822069 0.873853 0.088 Uiso 0.238(3) 1 calc R U P A 3
H26H H 0.738569 0.932710 0.873641 0.088 Uiso 0.238(3) 1 calc R U P A 3
H26I H 0.760901 0.891376 0.777407 0.088 Uiso 0.238(3) 1 calc R U P A 3
C27 C 0.0493(2) 0.8997(2) 0.7073(2) 0.0364(5) Uani 0.917(3) 1 d D U P B 1
C28 C 0.0718(2) 1.0088(2) 0.6712(4) 0.0777(12) Uani 0.917(3) 1 d D U P B 1
H28A H 0.109007 1.015271 0.608516 0.117 Uiso 0.917(3) 1 calc R U P B 1
H28B H 0.115168 1.019990 0.719444 0.117 Uiso 0.917(3) 1 calc R U P B 1
H28C H 0.005588 1.061146 0.662499 0.117 Uiso 0.917(3) 1 calc R U P B 1
C29 C -0.0082(3) 0.8917(3) 0.8045(2) 0.0726(11) Uani 0.917(3) 1 d D U P B 1
H29A H -0.074220 0.944324 0.795238 0.109 Uiso 0.917(3) 1 calc R U P B 1
H29B H 0.035512 0.903893 0.851934 0.109 Uiso 0.917(3) 1 calc R U P B 1
H29C H -0.022895 0.821834 0.829042 0.109 Uiso 0.917(3) 1 calc R U P B 1
C30 C -0.0221(2) 0.8870(2) 0.6334(2) 0.0588(8) Uani 0.917(3) 1 d D U P B 1
H30A H -0.083897 0.944876 0.622330 0.088 Uiso 0.917(3) 1 calc R U P B 1
H30B H -0.044112 0.820602 0.658634 0.088 Uiso 0.917(3) 1 calc R U P B 1
H30C H 0.015630 0.887341 0.571535 0.088 Uiso 0.917(3) 1 calc R U P B 1
C27B C 0.056(2) 0.900(2) 0.7071(17) 0.0364(5) Uani 0.083(3) 1 d D U P B 2
C28B C 0.067(2) 0.980(2) 0.761(2) 0.055(4) Uani 0.083(3) 1 d D U P B 2
H28D H 0.076654 0.945606 0.831339 0.082 Uiso 0.083(3) 1 calc R U P B 2
H28E H 0.003583 1.036085 0.751333 0.082 Uiso 0.083(3) 1 calc R U P B 2
H28F H 0.127790 1.009744 0.735791 0.082 Uiso 0.083(3) 1 calc R U P B 2
C29B C -0.045(2) 0.864(2) 0.739(2) 0.060(4) Uani 0.083(3) 1 d D U P B 2
H29D H -0.060737 0.825503 0.694976 0.090 Uiso 0.083(3) 1 calc R U P B 2
H29E H -0.102234 0.924888 0.737462 0.090 Uiso 0.083(3) 1 calc R U P B 2
H29F H -0.036687 0.818346 0.806151 0.090 Uiso 0.083(3) 1 calc R U P B 2
C30B C 0.050(2) 0.955(2) 0.5987(17) 0.061(4) Uani 0.083(3) 1 d D U P B 2
H30D H 0.067541 0.903413 0.560877 0.092 Uiso 0.083(3) 1 calc R U P B 2
H30E H 0.099790 1.001450 0.582843 0.092 Uiso 0.083(3) 1 calc R U P B 2
H30F H -0.021108 0.997072 0.582189 0.092 Uiso 0.083(3) 1 calc R U P B 2
C31 C 0.16182(16) 0.25992(15) 0.83654(15) 0.0329(4) Uani 1 1 d . . . . .
C32 C 0.10471(19) 0.26261(19) 0.93361(17) 0.0442(5) Uani 1 1 d . . . . .
H32A H 0.062052 0.332987 0.928515 0.066 Uiso 1 1 calc R U . . .
H32B H 0.156174 0.244315 0.986286 0.066 Uiso 1 1 calc R U . . .
H32C H 0.059375 0.212261 0.948124 0.066 Uiso 1 1 calc R U . . .
C33 C 0.0806(2) 0.2886(2) 0.75457(18) 0.0491(6) Uani 1 1 d . . . . .
H33A H 0.035716 0.357450 0.751884 0.074 Uiso 1 1 calc R U . . .
H33B H 0.037607 0.236196 0.767743 0.074 Uiso 1 1 calc R U . . .
H33C H 0.116719 0.290372 0.691736 0.074 Uiso 1 1 calc R U . . .
C34 C 0.22205(19) 0.14751(18) 0.8458(2) 0.0496(6) Uani 1 1 d . . . . .
H34A H 0.258392 0.143133 0.784067 0.074 Uiso 1 1 calc R U . . .
H34B H 0.172951 0.100830 0.860262 0.074 Uiso 1 1 calc R U . . .
H34C H 0.273414 0.126532 0.898844 0.074 Uiso 1 1 calc R U . . .
C35 C 0.52515(14) 0.34058(14) 0.77860(13) 0.0251(4) Uani 1 1 d . . . . .
C36 C 0.58748(14) 0.28304(14) 0.85970(13) 0.0261(4) Uani 1 1 d . . . . .
H36 H 0.555661 0.265481 0.922230 0.031 Uiso 1 1 calc R U . . .
C37 C 0.69619(14) 0.25055(14) 0.85088(13) 0.0262(4) Uani 1 1 d . . . . .
C38 C 0.73950(15) 0.27519(15) 0.75788(14) 0.0301(4) Uani 1 1 d . . . . .
H38 H 0.813043 0.253114 0.750758 0.036 Uiso 1 1 calc R U . . .
C39 C 0.67932(15) 0.33131(15) 0.67391(14) 0.0302(4) Uani 1 1 d . . . . .
C40 C 0.57231(15) 0.36536(15) 0.68648(14) 0.0290(4) Uani 1 1 d . . . . .
H40 H 0.530277 0.406334 0.631369 0.035 Uiso 1 1 calc R U . . .
C41 C 0.76550(15) 0.19509(15) 0.94138(14) 0.0313(4) Uani 1 1 d . . . . .
C42 C 0.8080(3) 0.2773(2) 0.9719(2) 0.0653(8) Uani 1 1 d . . . . .
H42A H 0.843493 0.315996 0.916048 0.098 Uiso 1 1 calc R U . . .
H42B H 0.857841 0.242878 1.025838 0.098 Uiso 1 1 calc R U . . .
H42C H 0.749938 0.325884 0.993259 0.098 Uiso 1 1 calc R U . . .
C43 C 0.7041(2) 0.1421(2) 1.02646(18) 0.0629(8) Uani 1 1 d . . . . .
H43A H 0.648060 0.194772 1.044925 0.094 Uiso 1 1 calc R U . . .
H43B H 0.751007 0.106040 1.082383 0.094 Uiso 1 1 calc R U . . .
H43C H 0.673383 0.091341 1.007092 0.094 Uiso 1 1 calc R U . . .
C44 C 0.85732(19) 0.1126(2) 0.92018(18) 0.0488(6) Uani 1 1 d . . . . .
H44A H 0.830768 0.061764 0.896836 0.073 Uiso 1 1 calc R U . . .
H44B H 0.898017 0.076710 0.980228 0.073 Uiso 1 1 calc R U . . .
H44C H 0.902206 0.146380 0.869852 0.073 Uiso 1 1 calc R U . . .
C45 C 0.7308(5) 0.3509(6) 0.5724(6) 0.0392(6) Uani 0.79(2) 1 d D U P C 1
C46 C 0.7717(8) 0.2455(6) 0.5485(8) 0.0659(18) Uani 0.79(2) 1 d D U P C 1
H46A H 0.801137 0.257271 0.482216 0.099 Uiso 0.79(2) 1 calc R U P C 1
H46B H 0.713820 0.209960 0.552279 0.099 Uiso 0.79(2) 1 calc R U P C 1
H46C H 0.826117 0.201901 0.595706 0.099 Uiso 0.79(2) 1 calc R U P C 1
C47 C 0.8209(6) 0.4056(9) 0.5701(4) 0.0608(17) Uani 0.79(2) 1 d D U P C 1
H47A H 0.853144 0.416820 0.504995 0.091 Uiso 0.79(2) 1 calc R U P C 1
H47B H 0.873321 0.362033 0.619278 0.091 Uiso 0.79(2) 1 calc R U P C 1
H47C H 0.793842 0.473208 0.584586 0.091 Uiso 0.79(2) 1 calc R U P C 1
C48 C 0.6530(6) 0.4186(6) 0.4921(8) 0.0454(12) Uani 0.79(2) 1 d D U P C 1
H48A H 0.689387 0.431403 0.428932 0.068 Uiso 0.79(2) 1 calc R U P C 1
H48B H 0.622436 0.485405 0.506824 0.068 Uiso 0.79(2) 1 calc R U P C 1
H48C H 0.597238 0.382377 0.488898 0.068 Uiso 0.79(2) 1 calc R U P C 1
C45B C 0.7322(16) 0.343(2) 0.573(2) 0.0392(6) Uani 0.21(2) 1 d D U P C 2
C46B C 0.8442(17) 0.358(3) 0.5759(14) 0.053(3) Uani 0.21(2) 1 d D U P C 2
H46D H 0.843598 0.415121 0.605563 0.080 Uiso 0.21(2) 1 calc R U P C 2
H46E H 0.872131 0.374982 0.509145 0.080 Uiso 0.21(2) 1 calc R U P C 2
H46F H 0.888558 0.293365 0.614999 0.080 Uiso 0.21(2) 1 calc R U P C 2
C47B C 0.667(3) 0.432(2) 0.496(3) 0.055(5) Uani 0.21(2) 1 d D U P C 2
H47D H 0.647747 0.494567 0.519878 0.083 Uiso 0.21(2) 1 calc R U P C 2
H47E H 0.603134 0.412049 0.482079 0.083 Uiso 0.21(2) 1 calc R U P C 2
H47F H 0.707776 0.446829 0.435189 0.083 Uiso 0.21(2) 1 calc R U P C 2
C48B C 0.741(2) 0.2407(19) 0.544(3) 0.052(3) Uani 0.21(2) 1 d D U P C 2
H48D H 0.774352 0.246475 0.479370 0.078 Uiso 0.21(2) 1 calc R U P C 2
H48E H 0.670953 0.227646 0.541165 0.078 Uiso 0.21(2) 1 calc R U P C 2
H48F H 0.783521 0.182810 0.592469 0.078 Uiso 0.21(2) 1 calc R U P C 2
O1 O 0.70001(15) 0.54339(15) 0.86503(14) 0.0575(4) Uani 0.639(11) 1 d D U P D 1
C49 C 0.7623(5) 0.5669(7) 0.9341(4) 0.0634(13) Uani 0.639(11) 1 d D U P D 1
H49A H 0.772700 0.509930 0.995605 0.076 Uiso 0.639(11) 1 calc R U P D 1
H49B H 0.726874 0.632901 0.949900 0.076 Uiso 0.639(11) 1 calc R U P D 1
C50 C 0.8665(4) 0.5772(6) 0.8844(6) 0.0694(13) Uani 0.639(11) 1 d D U P D 1
H50A H 0.893374 0.632453 0.901571 0.083 Uiso 0.639(11) 1 calc R U P D 1
H50B H 0.918964 0.510420 0.904176 0.083 Uiso 0.639(11) 1 calc R U P D 1
C51 C 0.8450(5) 0.6045(6) 0.7821(5) 0.0830(15) Uani 0.639(11) 1 d D U P D 1
H51A H 0.908043 0.579518 0.745691 0.100 Uiso 0.639(11) 1 calc R U P D 1
H51B H 0.821915 0.681165 0.756090 0.100 Uiso 0.639(11) 1 calc R U P D 1
C52 C 0.7596(5) 0.5514(6) 0.7735(4) 0.0701(14) Uani 0.639(11) 1 d D U P D 1
H52A H 0.713840 0.592712 0.716941 0.084 Uiso 0.639(11) 1 calc R U P D 1
H52B H 0.789367 0.481004 0.764250 0.084 Uiso 0.639(11) 1 calc R U P D 1
O1B O 0.70001(15) 0.54339(15) 0.86503(14) 0.0575(4) Uani 0.361(11) 1 d D U P D 2
C49B C 0.7469(9) 0.5506(13) 0.9527(7) 0.0632(19) Uani 0.361(11) 1 d D U P D 2
H49C H 0.739748 0.491686 1.009794 0.076 Uiso 0.361(11) 1 calc R U P D 2
H49D H 0.715765 0.617478 0.968666 0.076 Uiso 0.361(11) 1 calc R U P D 2
C50B C 0.8601(7) 0.5446(10) 0.9209(9) 0.0677(18) Uani 0.361(11) 1 d D U P D 2
H50C H 0.887882 0.598343 0.939702 0.081 Uiso 0.361(11) 1 calc R U P D 2
H50D H 0.903545 0.474935 0.952655 0.081 Uiso 0.361(11) 1 calc R U P D 2
C51B C 0.8628(7) 0.5626(12) 0.8141(9) 0.0847(19) Uani 0.361(11) 1 d D U P D 2
H51C H 0.904481 0.499816 0.796468 0.102 Uiso 0.361(11) 1 calc R U P D 2
H51D H 0.895869 0.622174 0.783612 0.102 Uiso 0.361(11) 1 calc R U P D 2
C52B C 0.7537(7) 0.5857(11) 0.7780(6) 0.0725(19) Uani 0.361(11) 1 d D U P D 2
H52C H 0.725973 0.661862 0.752366 0.087 Uiso 0.361(11) 1 calc R U P D 2
H52D H 0.748899 0.550586 0.726412 0.087 Uiso 0.361(11) 1 calc R U P D 2

loop_
_atom_site_aniso_label
_atom_site_aniso_U_11
_atom_site_aniso_U_22
_atom_site_aniso_U_33
_atom_site_aniso_U_23
_atom_site_aniso_U_13
_atom_site_aniso_U_12
Ca1 0.0415(3) 0.0510(3) 0.0362(2) -0.0182(2) -0.01065(19) -0.0019(2)
N1 0.0222(7) 0.0272(8) 0.0281(8) -0.0076(6) 0.0003(6) -0.0070(6)
C1 0.0236(9) 0.0286(9) 0.0229(8) -0.0083(7) 0.0009(7) -0.0055(7)
C2 0.0270(9) 0.0289(9) 0.0261(9) -0.0079(7) 0.0007(7) -0.0080(7)
C3 0.0313(10) 0.0269(9) 0.0327(10) -0.0083(8) 0.0001(8) -0.0076(8)
C4 0.0252(9) 0.0314(10) 0.0326(10) -0.0103(8) -0.0001(7) -0.0037(8)
C5 0.0223(9) 0.0316(10) 0.0336(10) -0.0097(8) 0.0011(7) -0.0056(7)
C6 0.0235(9) 0.0298(9) 0.0268(9) -0.0078(7) 0.0018(7) -0.0070(7)
C7 0.0224(9) 0.0283(9) 0.0265(9) -0.0073(7) 0.0009(7) -0.0061(7)
C8 0.0218(9) 0.0317(10) 0.0331(10) -0.0082(8) 0.0020(7) -0.0078(7)
C9 0.0278(10) 0.0303(9) 0.0301(10) -0.0085(7) 0.0014(7) -0.0099(8)
C10 0.0282(9) 0.0267(9) 0.0304(10) -0.0084(7) 0.0004(7) -0.0064(7)
C11 0.0228(9) 0.0285(9) 0.0255(9) -0.0087(7) 0.0009(7) -0.0042(7)
C12 0.0238(9) 0.0281(9) 0.0224(8) -0.0073(7) -0.0001(7) -0.0079(7)
C13 0.0262(9) 0.0255(9) 0.0302(9) -0.0066(7) 0.0007(7) -0.0082(7)
C14 0.0322(10) 0.0332(10) 0.0313(10) -0.0133(8) 0.0028(8) -0.0116(8)
C15 0.0309(10) 0.0323(10) 0.0321(10) -0.0108(8) 0.0043(8) -0.0098(8)
C16 0.0292(10) 0.0339(10) 0.0385(11) -0.0127(8) 0.0052(8) -0.0133(8)
C17 0.0277(10) 0.0316(10) 0.0357(10) -0.0127(8) 0.0002(8) -0.0080(8)
C18 0.0294(10) 0.0338(10) 0.0298(10) -0.0117(8) 0.0029(8) -0.0081(8)
C19 0.0407(12) 0.0471(12) 0.0352(11) -0.0160(9) 0.0105(9) -0.0181(10)
C20 0.077(2) 0.083(2) 0.0524(16) -0.0421(15) 0.0292(14) -0.0423(17)
C21 0.0452(15) 0.098(2) 0.0567(17) -0.0330(16) 0.0171(13) -0.0054(15)
C22 0.091(2) 0.0628(17) 0.0403(14) -0.0079(12) 0.0175(14) -0.0289(16)
C23 0.0377(12) 0.0451(15) 0.0472(16) -0.0250(12) 0.0013(11) -0.0160(11)
C24 0.052(3) 0.050(3) 0.061(3) -0.029(2) 0.009(3) -0.030(3)
C25 0.054(3) 0.058(4) 0.069(5) -0.042(3) 0.017(3) -0.022(3)
C26 0.081(4) 0.056(3) 0.058(4) -0.022(3) -0.031(3) -0.014(3)
C23B 0.0377(12) 0.0451(15) 0.0472(16) -0.0250(12) 0.0013(11) -0.0160(11)
C24B 0.062(5) 0.044(5) 0.051(5) -0.026(4) -0.011(4) -0.008(4)
C25B 0.064(5) 0.060(4) 0.054(4) -0.023(3) -0.022(4) -0.017(4)
C26B 0.061(4) 0.075(5) 0.075(5) -0.040(4) 0.002(4) -0.033(4)
C23C 0.0377(12) 0.0451(15) 0.0472(16) -0.0250(12) 0.0013(11) -0.0160(11)
C24C 0.078(6) 0.053(4) 0.069(5) -0.029(4) -0.006(5) -0.023(5)
C25C 0.058(5) 0.067(5) 0.058(5) -0.040(4) -0.001(4) -0.022(4)
C26C 0.051(5) 0.074(5) 0.062(6) -0.035(5) -0.011(4) -0.012(5)
C27 0.0283(11) 0.0310(10) 0.0484(12) -0.0113(9) -0.0051(9) -0.0013(8)
C28 0.0445(17) 0.0358(15) 0.142(3) -0.0105(18) -0.0189(19) 0.0029(12)
C29 0.0565(19) 0.084(2) 0.0568(18) -0.0240(16) 0.0010(14) 0.0313(16)
C30 0.0471(16) 0.0538(16) 0.0726(19) -0.0240(14) -0.0285(14) 0.0113(13)
C27B 0.0283(11) 0.0310(10) 0.0484(12) -0.0113(9) -0.0051(9) -0.0013(8)
C28B 0.039(7) 0.043(7) 0.075(7) -0.025(6) -0.007(7) 0.018(6)
C29B 0.035(7) 0.052(7) 0.081(8) -0.015(7) -0.002(7) 0.010(6)
C30B 0.045(8) 0.052(8) 0.066(6) -0.007(6) -0.013(7) 0.025(7)
C31 0.0307(10) 0.0316(10) 0.0383(11) -0.0082(8) 0.0017(8) -0.0124(8)
C32 0.0425(13) 0.0507(13) 0.0423(12) -0.0105(10) 0.0088(10) -0.0206(11)
C33 0.0502(14) 0.0551(14) 0.0480(14) -0.0103(11) -0.0082(11) -0.0257(12)
C34 0.0438(13) 0.0355(12) 0.0743(17) -0.0173(11) 0.0082(12) -0.0173(10)
C35 0.0238(9) 0.0244(9) 0.0285(9) -0.0095(7) 0.0007(7) -0.0054(7)
C36 0.0275(9) 0.0277(9) 0.0238(9) -0.0077(7) 0.0025(7) -0.0068(7)
C37 0.0260(9) 0.0264(9) 0.0259(9) -0.0076(7) -0.0004(7) -0.0045(7)
C38 0.0234(9) 0.0367(10) 0.0296(10) -0.0103(8) 0.0023(7) -0.0039(8)
C39 0.0296(10) 0.0352(10) 0.0263(9) -0.0092(8) 0.0025(7) -0.0077(8)
C40 0.0279(9) 0.0322(10) 0.0257(9) -0.0068(7) -0.0026(7) -0.0050(8)
C41 0.0292(10) 0.0333(10) 0.0280(10) -0.0059(8) -0.0021(8) -0.0023(8)
C42 0.083(2) 0.0456(14) 0.0668(18) -0.0160(12) -0.0452(16) -0.0009(13)
C43 0.0406(14) 0.085(2) 0.0366(13) 0.0180(13) -0.0005(10) -0.0005(13)
C44 0.0408(13) 0.0514(14) 0.0436(13) -0.0102(10) -0.0058(10) 0.0097(11)
C45 0.0352(11) 0.0545(17) 0.0253(10) -0.0090(11) 0.0068(8) -0.0083(11)
C46 0.074(4) 0.068(2) 0.044(3) -0.019(2) 0.019(3) 0.007(3)
C47 0.046(3) 0.096(4) 0.0373(19) -0.002(3) 0.0049(18) -0.029(3)
C48 0.048(3) 0.060(2) 0.0261(18) -0.0086(18) 0.0030(19) -0.0123(18)
C45B 0.0352(11) 0.0545(17) 0.0253(10) -0.0090(11) 0.0068(8) -0.0083(11)
C46B 0.045(6) 0.080(8) 0.030(5) -0.005(6) 0.017(5) -0.020(6)
C47B 0.049(7) 0.073(7) 0.031(7) 0.004(7) 0.007(6) -0.010(7)
C48B 0.052(7) 0.071(6) 0.030(6) -0.018(5) 0.010(7) -0.003(6)
O1 0.0561(10) 0.0622(11) 0.0571(10) -0.0171(8) -0.0100(8) -0.0149(8)
C49 0.066(2) 0.063(3) 0.074(2) -0.031(2) -0.010(2) -0.021(2)
C50 0.064(2) 0.076(3) 0.080(3) -0.028(2) -0.007(2) -0.027(2)
C51 0.067(3) 0.085(3) 0.083(3) 0.005(3) -0.012(2) -0.020(2)
C52 0.080(3) 0.071(3) 0.062(2) -0.014(2) -0.001(2) -0.029(2)
O1B 0.0561(10) 0.0622(11) 0.0571(10) -0.0171(8) -0.0100(8) -0.0149(8)
C49B 0.062(3) 0.061(4) 0.076(3) -0.028(3) -0.015(3) -0.019(3)
C50B 0.059(3) 0.064(3) 0.085(3) -0.022(3) -0.013(3) -0.018(3)
C51B 0.069(3) 0.085(3) 0.083(3) 0.003(3) -0.004(3) -0.013(3)
C52B 0.073(3) 0.070(4) 0.073(3) -0.011(3) -0.001(3) -0.024(3)

loop_
_atom_type_symbol
_atom_type_description
_atom_type_scat_dispersion_real
_atom_type_scat_dispersion_imag
_atom_type_scat_source
C C 0.0033 0.0016 'International Tables Vol C Tables 4.2.6.8 and 6.1.1.4'
H H 0.0000 0.0000 'International Tables Vol C Tables 4.2.6.8 and 6.1.1.4'
N N 0.0061 0.0033 'International Tables Vol C Tables 4.2.6.8 and 6.1.1.4'
Ca Ca 0.2262 0.3064 'International Tables Vol C Tables 4.2.6.8 and 6.1.1.4'
O O 0.0106 0.0060 'International Tables Vol C Tables 4.2.6.8 and 6.1.1.4'

loop_
_geom_angle_atom_site_label_1
_geom_angle_atom_site_label_2
_geom_angle_atom_site_label_3
_geom_angle
_geom_angle_site_symmetry_1
_geom_angle_site_symmetry_3
_geom_angle_publ_flag
O1B Ca1 N1 123.53(6) . . ?
O1 Ca1 N1 123.53(6) . . ?
O1B Ca1 C12 144.49(6) . . ?
O1 Ca1 C12 144.49(6) . . ?
N1 Ca1 C12 27.68(5) . . ?
O1B Ca1 C35 110.92(6) . . ?
O1 Ca1 C35 110.92(6) . . ?
N1 Ca1 C35 66.92(5) . . ?
C12 Ca1 C35 50.09(5) . . ?
O1B Ca1 C36 100.51(6) . . ?
O1 Ca1 C36 100.51(6) . . ?
N1 Ca1 C36 93.04(5) . . ?
C12 Ca1 C36 72.77(5) . . ?
C35 Ca1 C36 26.43(5) . . ?
O1B Ca1 C11 137.17(6) . . ?
O1 Ca1 C11 137.17(6) . . ?
N1 Ca1 C11 50.37(5) . . ?
C12 Ca1 C11 25.88(5) . . ?
C35 Ca1 C11 27.41(5) . . ?
C36 Ca1 C11 47.09(5) . . ?
O1 Ca1 Ca1 104.65(5) . 2_667 ?
N1 Ca1 Ca1 123.47(4) . 2_667 ?
C12 Ca1 Ca1 110.72(4) . 2_667 ?
C35 Ca1 Ca1 123.67(4) . 2_667 ?
C36 Ca1 Ca1 106.42(4) . 2_667 ?
C11 Ca1 Ca1 110.80(4) . 2_667 ?
O1B Ca1 H1 110.0(8) . . ?
O1 Ca1 H1 110.0(8) . . ?
N1 Ca1 H1 126.3(8) . . ?
C12 Ca1 H1 101.2(8) . . ?
C35 Ca1 H1 91.9(8) . . ?
C36 Ca1 H1 72.3(8) . . ?
C11 Ca1 H1 88.1(8) . . ?
Ca1 Ca1 H1 34.1(8) 2_667 . ?
O1B Ca1 H1 93.9(8) . 2_667 ?
O1 Ca1 H1 93.9(8) . 2_667 ?
N1 Ca1 H1 107.8(8) . 2_667 ?
C12 Ca1 H1 113.0(8) . 2_667 ?
C35 Ca1 H1 153.4(8) . 2_667 ?
C36 Ca1 H1 142.1(8) . 2_667 ?
C11 Ca1 H1 129.0(8) . 2_667 ?
Ca1 Ca1 H1 35.7(8) 2_667 2_667 ?
H1 Ca1 H1 69.9(13) . 2_667 ?
C1 N1 C12 103.87(14) . . ?
C1 N1 Ca1 123.82(12) . . ?
C12 N1 Ca1 101.24(11) . . ?
N1 C1 C2 127.89(16) . . ?
N1 C1 C6 112.55(15) . . ?
C2 C1 C6 119.55(16) . . ?
C3 C2 C1 117.59(17) . . ?
C3 C2 C13 119.68(16) . . ?
C1 C2 C13 122.68(17) . . ?
C2 C3 C4 123.79(17) . . ?
C2 C3 H3 118.1 . . ?
C4 C3 H3 118.1 . . ?
C5 C4 C3 117.84(17) . . ?
C5 C4 C27B 122.8(9) . . ?
C3 C4 C27B 119.3(9) . . ?
C5 C4 C27 120.02(19) . . ?
C3 C4 C27 122.13(19) . . ?
C4 C5 C6 120.40(17) . . ?
C4 C5 H5 119.8 . . ?
C6 C5 H5 119.8 . . ?
C5 C6 C1 120.81(17) . . ?
C5 C6 C7 133.91(17) . . ?
C1 C6 C7 105.28(15) . . ?
C8 C7 C12 120.34(17) . . ?
C8 C7 C6 134.54(17) . . ?
C12 C7 C6 105.12(15) . . ?
C9 C8 C7 120.74(17) . . ?
C9 C8 H8 119.6 . . ?
C7 C8 H8 119.6 . . ?
C8 C9 C10 118.03(17) . . ?
C8 C9 C31 119.71(17) . . ?
C10 C9 C31 122.25(17) . . ?
C11 C10 C9 123.22(17) . . ?
C11 C10 H10 118.4 . . ?
C9 C10 H10 118.4 . . ?
C10 C11 C12 117.54(16) . . ?
C10 C11 C35 121.90(16) . . ?
C12 C11 C35 120.52(16) . . ?
C10 C11 Ca1 144.00(13) . . ?
C12 C11 Ca1 65.15(10) . . ?
C35 C11 Ca1 68.66(9) . . ?
N1 C12 C11 126.73(16) . . ?
N1 C12 C7 113.15(16) . . ?
C11 C12 C7 120.10(16) . . ?
N1 C12 Ca1 51.07(9) . . ?
C11 C12 Ca1 88.97(11) . . ?
C7 C12 Ca1 133.13(12) . . ?
C18 C13 C14 118.87(17) . . ?
C18 C13 C2 120.55(17) . . ?
C14 C13 C2 120.35(17) . . ?
C15 C14 C13 121.12(18) . . ?
C15 C14 H14 119.4 . . ?
C13 C14 H14 119.4 . . ?
C14 C15 C16 117.96(17) . . ?
C14 C15 C19 122.69(18) . . ?
C16 C15 C19 119.19(17) . . ?
C17 C16 C15 122.58(18) . . ?
C17 C16 H16 118.7 . . ?
C15 C16 H16 118.7 . . ?
C16 C17 C18 117.49(18) . . ?
C16 C17 C23B 124.9(4) . . ?
C18 C17 C23B 117.6(4) . . ?
C16 C17 C23 119.0(3) . . ?
C18 C17 C23 123.4(3) . . ?
C16 C17 C23C 120.4(4) . . ?
C18 C17 C23C 122.1(4) . . ?
C13 C18 C17 121.93(18) . . ?
C13 C18 H18 119.0 . . ?
C17 C18 H18 119.0 . . ?
C21 C19 C20 108.9(2) . . ?
C21 C19 C22 108.4(2) . . ?
C20 C19 C22 108.3(2) . . ?
C21 C19 C15 111.04(19) . . ?
C20 C19 C15 112.19(18) . . ?
C22 C19 C15 107.84(19) . . ?
C19 C20 H20A 109.5 . . ?
C19 C20 H20B 109.5 . . ?
H20A C20 H20B 109.5 . . ?
C19 C20 H20C 109.5 . . ?
H20A C20 H20C 109.5 . . ?
H20B C20 H20C 109.5 . . ?
C19 C21 H21A 109.5 . . ?
C19 C21 H21B 109.5 . . ?
H21A C21 H21B 109.5 . . ?
C19 C21 H21C 109.5 . . ?
H21A C21 H21C 109.5 . . ?
H21B C21 H21C 109.5 . . ?
C19 C22 H22A 109.5 . . ?
C19 C22 H22B 109.5 . . ?
H22A C22 H22B 109.5 . . ?
C19 C22 H22C 109.5 . . ?
H22A C22 H22C 109.5 . . ?
H22B C22 H22C 109.5 . . ?
C26 C23 C24 109.2(7) . . ?
C26 C23 C25 109.2(7) . . ?
C24 C23 C25 107.1(6) . . ?
C26 C23 C17 107.1(6) . . ?
C24 C23 C17 113.0(6) . . ?
C25 C23 C17 111.2(6) . . ?
C23 C24 H24A 109.5 . . ?
C23 C24 H24B 109.5 . . ?
H24A C24 H24B 109.5 . . ?
C23 C24 H24C 109.5 . . ?
H24A C24 H24C 109.5 . . ?
H24B C24 H24C 109.5 . . ?
C23 C25 H25A 109.5 . . ?
C23 C25 H25B 109.5 . . ?
H25A C25 H25B 109.5 . . ?
C23 C25 H25C 109.5 . . ?
H25A C25 H25C 109.5 . . ?
H25B C25 H25C 109.5 . . ?
C23 C26 H26A 109.5 . . ?
C23 C26 H26B 109.5 . . ?
H26A C26 H26B 109.5 . . ?
C23 C26 H26C 109.5 . . ?
H26A C26 H26C 109.5 . . ?
H26B C26 H26C 109.5 . . ?
C26B C23B C24B 110.3(10) . . ?
C26B C23B C17 111.5(9) . . ?
C24B C23B C17 109.0(9) . . ?
C26B C23B C25B 107.8(9) . . ?
C24B C23B C25B 107.3(9) . . ?
C17 C23B C25B 110.8(8) . . ?
C23B C24B H24D 109.5 . . ?
C23B C24B H24E 109.5 . . ?
H24D C24B H24E 109.5 . . ?
C23B C24B H24F 109.5 . . ?
H24D C24B H24F 109.5 . . ?
H24E C24B H24F 109.5 . . ?
C23B C25B H25D 109.5 . . ?
C23B C25B H25E 109.5 . . ?
H25D C25B H25E 109.5 . . ?
C23B C25B H25F 109.5 . . ?
H25D C25B H25F 109.5 . . ?
H25E C25B H25F 109.5 . . ?
C23B C26B H26D 109.5 . . ?
C23B C26B H26E 109.5 . . ?
H26D C26B H26E 109.5 . . ?
C23B C26B H26F 109.5 . . ?
H26D C26B H26F 109.5 . . ?
H26E C26B H26F 109.5 . . ?
C26C C23C C24C 109.0(10) . . ?
C26C C23C C25C 108.7(10) . . ?
C24C C23C C25C 107.1(10) . . ?
C26C C23C C17 109.3(9) . . ?
C24C C23C C17 109.4(9) . . ?
C25C C23C C17 113.2(9) . . ?
C23C C24C H24G 109.5 . . ?
C23C C24C H24H 109.5 . . ?
H24G C24C H24H 109.5 . . ?
C23C C24C H24I 109.5 . . ?
H24G C24C H24I 109.5 . . ?
H24H C24C H24I 109.5 . . ?
C23C C25C H25G 109.5 . . ?
C23C C25C H25H 109.5 . . ?
H25G C25C H25H 109.5 . . ?
C23C C25C H25I 109.5 . . ?
H25G C25C H25I 109.5 . . ?
H25H C25C H25I 109.5 . . ?
C23C C26C H26G 109.5 . . ?
C23C C26C H26H 109.5 . . ?
H26G C26C H26H 109.5 . . ?
C23C C26C H26I 109.5 . . ?
H26G C26C H26I 109.5 . . ?
H26H C26C H26I 109.5 . . ?
C30 C27 C29 108.6(3) . . ?
C30 C27 C28 108.0(3) . . ?
C29 C27 C28 108.3(3) . . ?
C30 C27 C4 109.9(2) . . ?
C29 C27 C4 109.4(2) . . ?
C28 C27 C4 112.5(2) . . ?
C27 C28 H28A 109.5 . . ?
C27 C28 H28B 109.5 . . ?
H28A C28 H28B 109.5 . . ?
C27 C28 H28C 109.5 . . ?
H28A C28 H28C 109.5 . . ?
H28B C28 H28C 109.5 . . ?
C27 C29 H29A 109.5 . . ?
C27 C29 H29B 109.5 . . ?
H29A C29 H29B 109.5 . . ?
C27 C29 H29C 109.5 . . ?
H29A C29 H29C 109.5 . . ?
H29B C29 H29C 109.5 . . ?
C27 C30 H30A 109.5 . . ?
C27 C30 H30B 109.5 . . ?
H30A C30 H30B 109.5 . . ?
C27 C30 H30C 109.5 . . ?
H30A C30 H30C 109.5 . . ?
H30B C30 H30C 109.5 . . ?
C4 C27B C30B 106.5(17) . . ?
C4 C27B C29B 112.9(17) . . ?
C30B C27B C29B 109.3(14) . . ?
C4 C27B C28B 111.8(17) . . ?
C30B C27B C28B 107.3(14) . . ?
C29B C27B C28B 108.8(14) . . ?
C27B C28B H28D 109.5 . . ?
C27B C28B H28E 109.5 . . ?
H28D C28B H28E 109.5 . . ?
C27B C28B H28F 109.5 . . ?
H28D C28B H28F 109.5 . . ?
H28E C28B H28F 109.5 . . ?
C27B C29B H29D 109.5 . . ?
C27B C29B H29E 109.5 . . ?
H29D C29B H29E 109.5 . . ?
C27B C29B H29F 109.5 . . ?
H29D C29B H29F 109.5 . . ?
H29E C29B H29F 109.5 . . ?
C27B C30B H30D 109.5 . . ?
C27B C30B H30E 109.5 . . ?
H30D C30B H30E 109.5 . . ?
C27B C30B H30F 109.5 . . ?
H30D C30B H30F 109.5 . . ?
H30E C30B H30F 109.5 . . ?
C34 C31 C32 107.66(18) . . ?
C34 C31 C33 107.75(19) . . ?
C32 C31 C33 109.08(18) . . ?
C34 C31 C9 112.78(17) . . ?
C32 C31 C9 109.50(17) . . ?
C33 C31 C9 109.97(17) . . ?
C31 C32 H32A 109.5 . . ?
C31 C32 H32B 109.5 . . ?
H32A C32 H32B 109.5 . . ?
C31 C32 H32C 109.5 . . ?
H32A C32 H32C 109.5 . . ?
H32B C32 H32C 109.5 . . ?
C31 C33 H33A 109.5 . . ?
C31 C33 H33B 109.5 . . ?
H33A C33 H33B 109.5 . . ?
C31 C33 H33C 109.5 . . ?
H33A C33 H33C 109.5 . . ?
H33B C33 H33C 109.5 . . ?
C31 C34 H34A 109.5 . . ?
C31 C34 H34B 109.5 . . ?
H34A C34 H34B 109.5 . . ?
C31 C34 H34C 109.5 . . ?
H34A C34 H34C 109.5 . . ?
H34B C34 H34C 109.5 . . ?
C36 C35 C40 119.12(16) . . ?
C36 C35 C11 121.36(16) . . ?
C40 C35 C11 119.52(16) . . ?
C36 C35 Ca1 78.40(10) . . ?
C40 C35 Ca1 108.11(12) . . ?
C11 C35 Ca1 83.93(10) . . ?
C35 C36 C37 121.30(17) . . ?
C35 C36 Ca1 75.17(10) . . ?
C37 C36 Ca1 109.26(12) . . ?
C35 C36 H36 119.4 . . ?
C37 C36 H36 119.4 . . ?
Ca1 C36 H36 85.7 . . ?
C38 C37 C36 117.68(17) . . ?
C38 C37 C41 121.14(17) . . ?
C36 C37 C41 121.10(16) . . ?
C37 C38 C39 122.87(17) . . ?
C37 C38 H38 118.6 . . ?
C39 C38 H38 118.6 . . ?
C40 C39 C38 117.54(17) . . ?
C40 C39 C45 122.0(3) . . ?
C38 C39 C45 120.4(3) . . ?
C40 C39 C45B 123.2(9) . . ?
C38 C39 C45B 118.9(9) . . ?
C39 C40 C35 121.43(17) . . ?
C39 C40 H40 119.3 . . ?
C35 C40 H40 119.3 . . ?
C43 C41 C44 108.11(19) . . ?
C43 C41 C42 108.4(2) . . ?
C44 C41 C42 108.9(2) . . ?
C43 C41 C37 111.63(17) . . ?
C44 C41 C37 111.72(17) . . ?
C42 C41 C37 107.98(17) . . ?
C41 C42 H42A 109.5 . . ?
C41 C42 H42B 109.5 . . ?
H42A C42 H42B 109.5 . . ?
C41 C42 H42C 109.5 . . ?
H42A C42 H42C 109.5 . . ?
H42B C42 H42C 109.5 . . ?
C41 C43 H43A 109.5 . . ?
C41 C43 H43B 109.5 . . ?
H43A C43 H43B 109.5 . . ?
C41 C43 H43C 109.5 . . ?
H43A C43 H43C 109.5 . . ?
H43B C43 H43C 109.5 . . ?
C41 C44 H44A 109.5 . . ?
C41 C44 H44B 109.5 . . ?
H44A C44 H44B 109.5 . . ?
C41 C44 H44C 109.5 . . ?
H44A C44 H44C 109.5 . . ?
H44B C44 H44C 109.5 . . ?
C47 C45 C48 108.1(4) . . ?
C47 C45 C39 110.7(5) . . ?
C48 C45 C39 112.0(5) . . ?
C47 C45 C46 110.1(5) . . ?
C48 C45 C46 107.2(4) . . ?
C39 C45 C46 108.7(6) . . ?
C45 C46 H46A 109.5 . . ?
C45 C46 H46B 109.5 . . ?
H46A C46 H46B 109.5 . . ?
C45 C46 H46C 109.5 . . ?
H46A C46 H46C 109.5 . . ?
H46B C46 H46C 109.5 . . ?
C45 C47 H47A 109.5 . . ?
C45 C47 H47B 109.5 . . ?
H47A C47 H47B 109.5 . . ?
C45 C47 H47C 109.5 . . ?
H47A C47 H47C 109.5 . . ?
H47B C47 H47C 109.5 . . ?
C45 C48 H48A 109.5 . . ?
C45 C48 H48B 109.5 . . ?
H48A C48 H48B 109.5 . . ?
C45 C48 H48C 109.5 . . ?
H48A C48 H48C 109.5 . . ?
H48B C48 H48C 109.5 . . ?
C47B C45B C48B 108.7(14) . . ?
C47B C45B C46B 110.9(14) . . ?
C48B C45B C46B 106.7(13) . . ?
C47B C45B C39 111(2) . . ?
C48B C45B C39 108.2(19) . . ?
C46B C45B C39 111.3(17) . . ?
C45B C46B H46D 109.5 . . ?
C45B C46B H46E 109.5 . . ?
H46D C46B H46E 109.5 . . ?
C45B C46B H46F 109.5 . . ?
H46D C46B H46F 109.5 . . ?
H46E C46B H46F 109.5 . . ?
C45B C47B H47D 109.5 . . ?
C45B C47B H47E 109.5 . . ?
H47D C47B H47E 109.5 . . ?
C45B C47B H47F 109.5 . . ?
H47D C47B H47F 109.5 . . ?
H47E C47B H47F 109.5 . . ?
C45B C48B H48D 109.5 . . ?
C45B C48B H48E 109.5 . . ?
H48D C48B H48E 109.5 . . ?
C45B C48B H48F 109.5 . . ?
H48D C48B H48F 109.5 . . ?
H48E C48B H48F 109.5 . . ?
C49 O1 C52 107.1(3) . . ?
C49 O1 Ca1 131.1(3) . . ?
C52 O1 Ca1 121.7(2) . . ?
O1 C49 C50 106.3(4) . . ?
O1 C49 H49A 110.5 . . ?
C50 C49 H49A 110.5 . . ?
O1 C49 H49B 110.5 . . ?
C50 C49 H49B 110.5 . . ?
H49A C49 H49B 108.7 . . ?
C51 C50 C49 105.0(4) . . ?
C51 C50 H50A 110.7 . . ?
C49 C50 H50A 110.7 . . ?
C51 C50 H50B 110.7 . . ?
C49 C50 H50B 110.7 . . ?
H50A C50 H50B 108.8 . . ?
C50 C51 C52 105.1(4) . . ?
C50 C51 H51A 110.7 . . ?
C52 C51 H51A 110.7 . . ?
C50 C51 H51B 110.7 . . ?
C52 C51 H51B 110.7 . . ?
H51A C51 H51B 108.8 . . ?
O1 C52 C51 106.3(4) . . ?
O1 C52 H52A 110.5 . . ?
C51 C52 H52A 110.5 . . ?
O1 C52 H52B 110.5 . . ?
C51 C52 H52B 110.5 . . ?
H52A C52 H52B 108.7 . . ?
C52B O1B C49B 112.0(6) . . ?
C52B O1B Ca1 128.2(4) . . ?
C49B O1B Ca1 117.8(5) . . ?
O1B C49B C50B 101.0(6) . . ?
O1B C49B H49C 111.6 . . ?
C50B C49B H49C 111.6 . . ?
O1B C49B H49D 111.6 . . ?
C50B C49B H49D 111.6 . . ?
H49C C49B H49D 109.4 . . ?
C51B C50B C49B 107.3(6) . . ?
C51B C50B H50C 110.3 . . ?
C49B C50B H50C 110.3 . . ?
C51B C50B H50D 110.3 . . ?
C49B C50B H50D 110.3 . . ?
H50C C50B H50D 108.5 . . ?
C50B C51B C52B 108.6(7) . . ?
C50B C51B H51C 110.0 . . ?
C52B C51B H51C 110.0 . . ?
C50B C51B H51D 110.0 . . ?
C52B C51B H51D 110.0 . . ?
H51C C51B H51D 108.3 . . ?
O1B C52B C51B 101.7(6) . . ?
O1B C52B H52C 111.4 . . ?
C51B C52B H52C 111.4 . . ?
O1B C52B H52D 111.4 . . ?
C51B C52B H52D 111.4 . . ?
H52C C52B H52D 109.3 . . ?

loop_
_geom_bond_atom_site_label_1
_geom_bond_atom_site_label_2
_geom_bond_distance
_geom_bond_site_symmetry_2
_geom_bond_publ_flag
Ca1 O1B 2.3106(19) . ?
Ca1 O1 2.3106(19) . ?
Ca1 N1 2.3244(16) . ?
Ca1 C12 2.9305(18) . ?
Ca1 C35 3.0246(18) . ?
Ca1 C36 3.0649(19) . ?
Ca1 C11 3.2290(19) . ?
Ca1 Ca1 3.4632(9) 2_667 ?
Ca1 H1 2.15(3) . ?
Ca1 H1 2.07(3) 2_667 ?
N1 C1 1.388(2) . ?
N1 C12 1.388(2) . ?
C1 C2 1.406(3) . ?
C1 C6 1.424(2) . ?
C2 C3 1.388(3) . ?
C2 C13 1.492(3) . ?
C3 C4 1.408(3) . ?
C3 H3 0.9500 . ?
C4 C5 1.389(3) . ?
C4 C27B 1.49(3) . ?
C4 C27 1.542(4) . ?
C5 C6 1.391(3) . ?
C5 H5 0.9500 . ?
C6 C7 1.442(3) . ?
C7 C8 1.393(3) . ?
C7 C12 1.413(2) . ?
C8 C9 1.391(3) . ?
C8 H8 0.9500 . ?
C9 C10 1.405(3) . ?
C9 C31 1.535(3) . ?
C10 C11 1.395(3) . ?
C10 H10 0.9500 . ?
C11 C12 1.410(3) . ?
C11 C35 1.495(2) . ?
C13 C18 1.390(3) . ?
C13 C14 1.397(3) . ?
C14 C15 1.389(3) . ?
C14 H14 0.9500 . ?
C15 C16 1.401(3) . ?
C15 C19 1.534(3) . ?
C16 C17 1.389(3) . ?
C16 H16 0.9500 . ?
C17 C18 1.392(3) . ?
C17 C23B 1.527(15) . ?
C17 C23 1.540(11) . ?
C17 C23C 1.542(16) . ?
C18 H18 0.9500 . ?
C19 C21 1.522(4) . ?
C19 C20 1.524(3) . ?
C19 C22 1.534(3) . ?
C20 H20A 0.9800 . ?
C20 H20B 0.9800 . ?
C20 H20C 0.9800 . ?
C21 H21A 0.9800 . ?
C21 H21B 0.9800 . ?
C21 H21C 0.9800 . ?
C22 H22A 0.9800 . ?
C22 H22B 0.9800 . ?
C22 H22C 0.9800 . ?
C23 C26 1.513(7) . ?
C23 C24 1.528(7) . ?
C23 C25 1.529(8) . ?
C24 H24A 0.9800 . ?
C24 H24B 0.9800 . ?
C24 H24C 0.9800 . ?
C25 H25A 0.9800 . ?
C25 H25B 0.9800 . ?
C25 H25C 0.9800 . ?
C26 H26A 0.9800 . ?
C26 H26B 0.9800 . ?
C26 H26C 0.9800 . ?
C23B C26B 1.511(9) . ?
C23B C24B 1.520(10) . ?
C23B C25B 1.539(9) . ?
C24B H24D 0.9800 . ?
C24B H24E 0.9800 . ?
C24B H24F 0.9800 . ?
C25B H25D 0.9800 . ?
C25B H25E 0.9800 . ?
C25B H25F 0.9800 . ?
C26B H26D 0.9800 . ?
C26B H26E 0.9800 . ?
C26B H26F 0.9800 . ?
C23C C26C 1.517(9) . ?
C23C C24C 1.522(9) . ?
C23C C25C 1.533(9) . ?
C24C H24G 0.9800 . ?
C24C H24H 0.9800 . ?
C24C H24I 0.9800 . ?
C25C H25G 0.9800 . ?
C25C H25H 0.9800 . ?
C25C H25I 0.9800 . ?
C26C H26G 0.9800 . ?
C26C H26H 0.9800 . ?
C26C H26I 0.9800 . ?
C27 C30 1.515(4) . ?
C27 C29 1.520(4) . ?
C27 C28 1.525(4) . ?
C28 H28A 0.9800 . ?
C28 H28B 0.9800 . ?
C28 H28C 0.9800 . ?
C29 H29A 0.9800 . ?
C29 H29B 0.9800 . ?
C29 H29C 0.9800 . ?
C30 H30A 0.9800 . ?
C30 H30B 0.9800 . ?
C30 H30C 0.9800 . ?
C27B C30B 1.515(10) . ?
C27B C29B 1.519(11) . ?
C27B C28B 1.526(10) . ?
C28B H28D 0.9800 . ?
C28B H28E 0.9800 . ?
C28B H28F 0.9800 . ?
C29B H29D 0.9800 . ?
C29B H29E 0.9800 . ?
C29B H29F 0.9800 . ?
C30B H30D 0.9800 . ?
C30B H30E 0.9800 . ?
C30B H30F 0.9800 . ?
C31 C34 1.529(3) . ?
C31 C32 1.532(3) . ?
C31 C33 1.535(3) . ?
C32 H32A 0.9800 . ?
C32 H32B 0.9800 . ?
C32 H32C 0.9800 . ?
C33 H33A 0.9800 . ?
C33 H33B 0.9800 . ?
C33 H33C 0.9800 . ?
C34 H34A 0.9800 . ?
C34 H34B 0.9800 . ?
C34 H34C 0.9800 . ?
C35 C36 1.393(3) . ?
C35 C40 1.400(3) . ?
C36 C37 1.401(3) . ?
C36 H36 0.9500 . ?
C37 C38 1.389(3) . ?
C37 C41 1.533(3) . ?
C38 C39 1.404(3) . ?
C38 H38 0.9500 . ?
C39 C40 1.390(3) . ?
C39 C45 1.534(8) . ?
C39 C45B 1.54(3) . ?
C40 H40 0.9500 . ?
C41 C43 1.516(3) . ?
C41 C44 1.525(3) . ?
C41 C42 1.527(3) . ?
C42 H42A 0.9800 . ?
C42 H42B 0.9800 . ?
C42 H42C 0.9800 . ?
C43 H43A 0.9800 . ?
C43 H43B 0.9800 . ?
C43 H43C 0.9800 . ?
C44 H44A 0.9800 . ?
C44 H44B 0.9800 . ?
C44 H44C 0.9800 . ?
C45 C47 1.528(6) . ?
C45 C48 1.528(5) . ?
C45 C46 1.535(6) . ?
C46 H46A 0.9800 . ?
C46 H46B 0.9800 . ?
C46 H46C 0.9800 . ?
C47 H47A 0.9800 . ?
C47 H47B 0.9800 . ?
C47 H47C 0.9800 . ?
C48 H48A 0.9800 . ?
C48 H48B 0.9800 . ?
C48 H48C 0.9800 . ?
C45B C47B 1.526(11) . ?
C45B C48B 1.529(11) . ?
C45B C46B 1.536(11) . ?
C46B H46D 0.9800 . ?
C46B H46E 0.9800 . ?
C46B H46F 0.9800 . ?
C47B H47D 0.9800 . ?
C47B H47E 0.9800 . ?
C47B H47F 0.9800 . ?
C48B H48D 0.9800 . ?
C48B H48E 0.9800 . ?
C48B H48F 0.9800 . ?
O1 C49 1.456(5) . ?
O1 C52 1.465(5) . ?
C49 C50 1.516(6) . ?
C49 H49A 0.9900 . ?
C49 H49B 0.9900 . ?
C50 C51 1.426(7) . ?
C50 H50A 0.9900 . ?
C50 H50B 0.9900 . ?
C51 C52 1.493(6) . ?
C51 H51A 0.9900 . ?
C51 H51B 0.9900 . ?
C52 H52A 0.9900 . ?
C52 H52B 0.9900 . ?
O1B C52B 1.429(7) . ?
O1B C49B 1.457(7) . ?
C49B C50B 1.515(9) . ?
C49B H49C 0.9900 . ?
C49B H49D 0.9900 . ?
C50B C51B 1.467(9) . ?
C50B H50C 0.9900 . ?
C50B H50D 0.9900 . ?
C51B C52B 1.485(9) . ?
C51B H51C 0.9900 . ?
C51B H51D 0.9900 . ?
C52B H52C 0.9900 . ?
C52B H52D 0.9900 . ?
